data_7018829
loop_
_publ_author_name
'Ni, Jia'
'Wei, Kai-Ju'
'Min, Yuanzeng'
'Chen, Yaowen'
'Zhan, Shunze'
'Li, Dan'
'Liu, Yangzhong'

_publ_section_title
;
 Copper(i) coordination polymers of 2,2'-dipyridylamine derivatives:
 syntheses, structures, and luminescence.
;
_journal_issue 17
_journal_name_full 'Dalton transactions (Cambridge, England : 2003)'
_journal_page_first 5280
_journal_page_last 5293
_journal_paper_doi 10.1039/c2dt12032a
_journal_volume 41
_journal_year 2012
_chemical_formula_sum 'C18 H12 Cu2 N5.5'
_chemical_formula_weight 432.41
_chemical_name_systematic
;
?
;
_space_group_IT_number 60
_symmetry_cell_setting orthorhombic
_symmetry_space_group_name_Hall '-P 2n 2ab'
_symmetry_space_group_name_H-M 'P b c n'
_atom_sites_solution_hydrogens geom
_atom_sites_solution_primary direct
_atom_sites_solution_secondary difmap
_audit_creation_method SHELXL-97
_cell_angle_alpha 90.00
_cell_angle_beta 90.00
_cell_angle_gamma 90.00
_cell_formula_units_Z 8
_cell_length_a 12.7525(18)
_cell_length_b 18.711(3)
_cell_length_c 14.771(2)
_cell_measurement_temperature 293(2)
_cell_volume 3524.5(9)
_computing_cell_refinement 'SAINT (Bruker, 2002)'
_computing_data_collection 'SMART (Bruker, 2002)'
_computing_data_reduction SAINT
_computing_molecular_graphics 'ORTEP-II (Johnson, 1976)'
_computing_publication_material SHELXL-97
_computing_structure_refinement 'SHELXL-97 (Sheldrick, 1997)'
_computing_structure_solution 'SHELXS-97 (Sheldrick, 1997)'
_diffrn_ambient_temperature 293(2)
_diffrn_measured_fraction_theta_full 1.000
_diffrn_measured_fraction_theta_max 1.000
_diffrn_measurement_device_type 'Bruker APEX area-dectector diffractometer'
_diffrn_measurement_method '\f and \w-scan'
_diffrn_radiation_monochromator graphite
_diffrn_radiation_source 'fine-focus sealed tube'
_diffrn_radiation_type MoK\a
_diffrn_radiation_wavelength 0.71073
_diffrn_reflns_av_R_equivalents 0.0397
_diffrn_reflns_av_sigmaI/netI 0.0293
_diffrn_reflns_limit_h_max 15
_diffrn_reflns_limit_h_min -15
_diffrn_reflns_limit_k_max 22
_diffrn_reflns_limit_k_min -21
_diffrn_reflns_limit_l_max 17
_diffrn_reflns_limit_l_min -9
_diffrn_reflns_number 16824
_diffrn_reflns_theta_full 25.00
_diffrn_reflns_theta_max 25.00
_diffrn_reflns_theta_min 1.93
_diffrn_standards_decay_% 0
_diffrn_standards_interval_count 0
_diffrn_standards_interval_time 0
_diffrn_standards_number 0
_exptl_absorpt_coefficient_mu 2.425
_exptl_absorpt_correction_T_max 0.7596
_exptl_absorpt_correction_T_min 0.4928
_exptl_absorpt_correction_type multi-scan
_exptl_absorpt_process_details 'SADABS (Bruker, 2002)'
_exptl_crystal_colour yellow
_exptl_crystal_density_diffrn 1.630
_exptl_crystal_density_method 'not measured'
_exptl_crystal_description plane
_exptl_crystal_F_000 1732
_exptl_crystal_size_max 0.34
_exptl_crystal_size_mid 0.32
_exptl_crystal_size_min 0.12
_refine_diff_density_max 0.682
_refine_diff_density_min -0.999
_refine_diff_density_rms 0.078
_refine_ls_extinction_method none
_refine_ls_goodness_of_fit_ref 1.037
_refine_ls_hydrogen_treatment constr
_refine_ls_matrix_type full
_refine_ls_number_parameters 229
_refine_ls_number_reflns 3113
_refine_ls_number_restraints 0
_refine_ls_restrained_S_all 1.037
_refine_ls_R_factor_all 0.0647
_refine_ls_R_factor_gt 0.0448
_refine_ls_shift/su_max 0.000
_refine_ls_shift/su_mean 0.000
_refine_ls_structure_factor_coef Fsqd
_refine_ls_weighting_details 'calc w=1/[\s^2^(Fo^2^)+(0.0754P)^2^+3.3041P] where P=(Fo^2^+2Fc^2^)/3'
_refine_ls_weighting_scheme calc
_refine_ls_wR_factor_gt 0.1263
_refine_ls_wR_factor_ref 0.1426
_reflns_number_gt 2250
_reflns_number_total 3113
_reflns_threshold_expression >2sigma(I)
_cod_data_source_file c2dt12032a.txt
_cod_data_source_block 6
_cod_depositor_comments
;
The following automatic conversions were performed:

'_symmetry_cell_setting' value 'Orthorhombic' changed to
'orthorhombic' according to
/home/saulius/struct/CIF-dictionaries/cif_core.dic dictionary named
'cif_core.dic' version 2.4.1 from
2010-06-29.

'_exptl_absorpt_correction_type' value 'Multi-scan'
changed to 'multi-scan' according to
/home/saulius/struct/CIF-dictionaries/cif_core.dic dictionary named
'cif_core.dic' version 2.4.1 from 2010-06-29.

Automatic conversion script
Id: cif_fix_values 1715 2011-07-08 13:25:40Z adriana 
;
_cod_original_cell_volume 3524.5(8)
_cod_original_sg_symbol_H-M Pbcn
_cod_original_formula_sum 'C18 H12 Cu2 N5.50'
_cod_database_code 7018829

loop_
_symmetry_equiv_pos_as_xyz
'x, y, z'
'-x+1/2, -y+1/2, z+1/2'
'-x, y, -z+1/2'
'x+1/2, -y+1/2, -z'
'-x, -y, -z'
'x-1/2, y-1/2, -z-1/2'
'x, -y, z-1/2'
'-x-1/2, y-1/2, z'

loop_
_atom_site_label
_atom_site_type_symbol
_atom_site_fract_x
_atom_site_fract_y
_atom_site_fract_z
_atom_site_U_iso_or_equiv
_atom_site_adp_type
_atom_site_occupancy
_atom_site_symmetry_multiplicity
_atom_site_calc_flag
_atom_site_refinement_flags
Cu1 Cu 0.82818(5) 0.41119(3) 0.14832(4) 0.0546(2) Uani 1 1 d .
Cu2 Cu 0.81415(5) 0.15200(3) 0.16843(5) 0.0584(2) Uani 1 1 d .
C1 C 1.0463(4) 0.3810(3) 0.0883(3) 0.0613(13) Uani 1 1 d .
H1 H 1.0137 0.3389 0.0704 0.074 Uiso 1 1 calc R
C2 C 1.1409(4) 0.3979(3) 0.0507(4) 0.0697(15) Uani 1 1 d .
H2 H 1.1726 0.3676 0.0089 0.084 Uiso 1 1 calc R
C3 C 1.1882(4) 0.4610(3) 0.0761(3) 0.0710(15) Uani 1 1 d .
H3 H 1.2500 0.4756 0.0482 0.085 Uiso 1 1 calc R
C4 C 1.1439(4) 0.5019(3) 0.1423(3) 0.0578(12) Uani 1 1 d .
H4 H 1.1769 0.5432 0.1624 0.069 Uiso 1 1 calc R
C5 C 1.0488(3) 0.4808(2) 0.1790(3) 0.0445(10) Uani 1 1 d .
C6 C 1.0000 0.5956(3) 0.2500 0.0500(16) Uani 1 2 d S
C7 C 1.0014(5) 0.6336(2) 0.3304(3) 0.0643(14) Uani 1 1 d .
H7 H 1.0039 0.6092 0.3852 0.077 Uiso 1 1 calc R
C8 C 0.9991(5) 0.7074(2) 0.3300(3) 0.0673(15) Uani 1 1 d .
H8 H 0.9970 0.7318 0.3849 0.081 Uiso 1 1 calc R
C9 C 1.0000 0.7458(3) 0.2500 0.0572(17) Uani 1 2 d S
C10 C 1.0000 0.8253(3) 0.2500 0.0543(17) Uani 1 2 d S
C11 C 0.9201(4) 0.8632(2) 0.2905(4) 0.0595(13) Uani 1 1 d .
H11 H 0.8661 0.8388 0.3193 0.071 Uiso 1 1 calc R
C12 C 0.9193(4) 0.9375(2) 0.2889(3) 0.0540(12) Uani 1 1 d .
H12 H 0.8633 0.9620 0.3146 0.065 Uiso 1 1 calc R
C13 C 1.0000 0.9751(3) 0.2500 0.0416(14) Uani 1 2 d S
C14 C 1.0451(4) 1.0899(2) 0.1774(3) 0.0445(10) Uani 1 1 d .
C15 C 1.0236(4) 1.0731(3) 0.0876(3) 0.0593(13) Uani 1 1 d .
H15 H 0.9787 1.0357 0.0731 0.071 Uiso 1 1 calc R
C16 C 1.0705(5) 1.1132(3) 0.0207(4) 0.0750(16) Uani 1 1 d .
H16 H 1.0595 1.1021 -0.0399 0.090 Uiso 1 1 calc R
C17 C 1.1334(5) 1.1694(3) 0.0443(4) 0.0785(16) Uani 1 1 d .
H17 H 1.1648 1.1977 0.0002 0.094 Uiso 1 1 calc R
C18 C 1.1490(5) 1.1828(3) 0.1343(4) 0.0700(15) Uani 1 1 d .
H18 H 1.1905 1.2218 0.1499 0.084 Uiso 1 1 calc R
C19 C 0.8145(4) 0.3130(2) 0.1433(4) 0.0632(14) Uani 0.50 1 d P
C19' C 0.8128(4) 0.2515(3) 0.1462(3) 0.1273(17) Uani 0.50 1 d P
C20 C 0.7671(4) 0.5018(2) 0.1453(3) 0.0538(10) Uani 0.50 1 d P
C20' C 0.7325(4) 0.5585(2) 0.1482(3) 0.0497(10) Uani 0.50 1 d P
N1 N 0.9977(3) 0.42271(18) 0.1504(3) 0.0489(9) Uani 1 1 d .
N2 N 1.0000 0.5195(2) 0.2500 0.0454(12) Uani 1 2 d S
N3 N 1.0000 1.0513(2) 0.2500 0.0432(12) Uani 1 2 d S
N4 N 1.1082(3) 1.14352(17) 0.2014(3) 0.0512(9) Uani 1 1 d .
N5 N 0.8128(4) 0.2515(3) 0.1462(3) 0.1273(17) Uani 1 1 d .
N5' N 0.8145(4) 0.3130(2) 0.1433(4) 0.0632(14) Uani 0.50 1 d P
N6 N 0.7325(4) 0.5585(2) 0.1482(3) 0.0497(10) Uani 0.50 1 d P
N6' N 0.7671(4) 0.5018(2) 0.1453(3) 0.0538(10) Uani 0.50 1 d P

loop_
_atom_site_aniso_label
_atom_site_aniso_U_11
_atom_site_aniso_U_22
_atom_site_aniso_U_33
_atom_site_aniso_U_23
_atom_site_aniso_U_13
_atom_site_aniso_U_12
Cu1 0.0683(4) 0.0297(3) 0.0659(4) 0.0023(2) -0.0007(3) 0.0039(2)
Cu2 0.0696(4) 0.0289(3) 0.0766(5) 0.0041(3) -0.0108(3) -0.0031(2)
C1 0.067(3) 0.053(3) 0.063(3) -0.011(3) 0.003(3) 0.005(2)
C2 0.062(3) 0.090(4) 0.056(3) -0.015(3) 0.009(3) 0.009(3)
C3 0.057(3) 0.107(5) 0.048(3) -0.001(3) 0.003(2) -0.012(3)
C4 0.059(3) 0.065(3) 0.050(3) 0.003(2) -0.004(2) -0.012(2)
C5 0.051(3) 0.037(2) 0.046(2) 0.0039(19) -0.003(2) 0.0000(19)
C6 0.061(4) 0.028(3) 0.061(4) 0.000 -0.016(3) 0.000
C7 0.109(4) 0.035(2) 0.049(3) 0.001(2) -0.018(3) 0.009(3)
C8 0.111(4) 0.037(3) 0.055(3) -0.008(2) -0.016(3) 0.006(3)
C9 0.070(4) 0.032(3) 0.070(5) 0.000 -0.021(4) 0.000
C10 0.063(4) 0.028(3) 0.071(5) 0.000 -0.018(4) 0.000
C11 0.063(3) 0.040(2) 0.076(4) 0.007(2) -0.004(3) -0.009(2)
C12 0.057(3) 0.035(2) 0.070(3) 0.003(2) 0.003(2) 0.002(2)
C13 0.051(4) 0.028(3) 0.046(3) 0.000 -0.009(3) 0.000
C14 0.055(3) 0.032(2) 0.046(3) 0.0001(19) 0.001(2) 0.0028(19)
C15 0.075(3) 0.054(3) 0.049(3) -0.006(2) -0.001(2) -0.005(2)
C16 0.106(5) 0.073(4) 0.046(3) 0.000(3) 0.007(3) 0.006(3)
C17 0.103(5) 0.064(3) 0.068(4) 0.017(3) 0.017(3) -0.013(3)
C18 0.086(4) 0.049(3) 0.075(4) 0.012(3) -0.005(3) -0.021(3)
C19 0.076(3) 0.0110(17) 0.103(4) 0.006(2) -0.018(3) -0.0033(18)
C19' 0.107(4) 0.143(4) 0.132(4) 0.005(4) -0.027(3) -0.005(3)
C20 0.061(3) 0.043(2) 0.057(3) 0.005(2) 0.004(2) -0.004(2)
C20' 0.067(3) 0.0264(19) 0.056(3) 0.0035(18) 0.010(2) 0.0081(19)
N1 0.055(2) 0.0386(19) 0.053(2) -0.0040(17) 0.0011(18) 0.0026(17)
N2 0.057(3) 0.027(2) 0.052(3) 0.000 0.001(2) 0.000
N3 0.055(3) 0.029(2) 0.046(3) 0.000 0.001(2) 0.000
N4 0.065(2) 0.0354(19) 0.053(2) 0.0055(17) -0.0041(19) -0.0061(17)
N5 0.107(4) 0.143(4) 0.132(4) 0.005(4) -0.027(3) -0.005(3)
N5' 0.076(3) 0.0110(17) 0.103(4) 0.006(2) -0.018(3) -0.0033(18)
N6 0.067(3) 0.0264(19) 0.056(3) 0.0035(18) 0.010(2) 0.0081(19)
N6' 0.061(3) 0.043(2) 0.057(3) 0.005(2) 0.004(2) -0.004(2)

loop_
_atom_type_symbol
_atom_type_description
_atom_type_scat_dispersion_real
_atom_type_scat_dispersion_imag
_atom_type_scat_source
C C 0.0033 0.0016 'International Tables Vol C Tables 4.2.6.8 and 6.1.1.4'
H H 0.0000 0.0000 'International Tables Vol C Tables 4.2.6.8 and 6.1.1.4'
N N 0.0061 0.0033 'International Tables Vol C Tables 4.2.6.8 and 6.1.1.4'
Cu Cu 0.3201 1.2651 'International Tables Vol C Tables 4.2.6.8 and 6.1.1.4'

loop_
_geom_angle_atom_site_label_1
_geom_angle_atom_site_label_2
_geom_angle_atom_site_label_3
_geom_angle
_geom_angle_site_symmetry_1
_geom_angle_site_symmetry_3
C19 Cu1 C20 149.7(2) . .
C19 Cu1 N1 101.14(17) . .
C20 Cu1 N1 108.99(16) . .
N6 Cu2 C20' 0.0(3) 8_755 8_755
N6 Cu2 C19' 152.85(19) 8_755 .
C20' Cu2 C19' 152.85(19) 8_755 .
N6 Cu2 N4 102.61(15) 8_755 3_745
C20' Cu2 N4 102.61(15) 8_755 3_745
C19' Cu2 N4 103.31(17) . 3_745
N1 C1 C2 123.2(5) . .
N1 C1 H1 118.4 . .
C2 C1 H1 118.4 . .
C1 C2 C3 118.3(5) . .
C1 C2 H2 120.8 . .
C3 C2 H2 120.8 . .
C4 C3 C2 119.6(5) . .
C4 C3 H3 120.2 . .
C2 C3 H3 120.2 . .
C3 C4 C5 118.9(5) . .
C3 C4 H4 120.5 . .
C5 C4 H4 120.5 . .
N1 C5 C4 122.3(4) . .
N1 C5 N2 115.8(4) . .
C4 C5 N2 121.9(4) . .
C7 C6 C7 118.2(6) . 3_755
C7 C6 N2 120.9(3) . .
C7 C6 N2 120.9(3) 3_755 .
C8 C7 C6 120.7(5) . .
C8 C7 H7 119.7 . .
C6 C7 H7 119.7 . .
C7 C8 C9 121.5(5) . .
C7 C8 H8 119.2 . .
C9 C8 H8 119.2 . .
C8 C9 C8 117.4(6) . 3_755
C8 C9 C10 121.3(3) . .
C8 C9 C10 121.3(3) 3_755 .
C11 C10 C11 118.0(6) 3_755 .
C11 C10 C9 121.0(3) 3_755 .
C11 C10 C9 121.0(3) . .
C10 C11 C12 120.9(5) . .
C10 C11 H11 119.6 . .
C12 C11 H11 119.6 . .
C13 C12 C11 120.9(5) . .
C13 C12 H12 119.5 . .
C11 C12 H12 119.5 . .
C12 C13 C12 118.3(5) . 3_755
C12 C13 N3 120.8(3) . .
C12 C13 N3 120.8(3) 3_755 .
N4 C14 C15 122.9(4) . .
N4 C14 N3 115.3(4) . .
C15 C14 N3 121.8(4) . .
C16 C15 C14 118.4(5) . .
C16 C15 H15 120.8 . .
C14 C15 H15 120.8 . .
C17 C16 C15 119.4(5) . .
C17 C16 H16 120.3 . .
C15 C16 H16 120.3 . .
C18 C17 C16 118.3(5) . .
C18 C17 H17 120.9 . .
C16 C17 H17 120.9 . .
N4 C18 C17 124.2(5) . .
N4 C18 H18 117.9 . .
C17 C18 H18 117.9 . .
C19' C19 Cu1 173.8(5) . .
C19 C19' Cu2 172.0(5) . .
C20' C20 Cu1 176.0(4) . .
C20 C20' Cu2 171.9(4) . 8_765
C5 N1 C1 117.4(4) . .
C5 N1 Cu1 124.8(3) . .
C1 N1 Cu1 112.9(3) . .
C5 N2 C5 118.6(4) 3_755 .
C5 N2 C6 120.7(2) 3_755 .
C5 N2 C6 120.7(2) . .
C14 N3 C14 118.6(4) 3_755 .
C14 N3 C13 120.7(2) 3_755 .
C14 N3 C13 120.7(2) . .
C14 N4 C18 116.7(4) . .
C14 N4 Cu2 124.5(3) . 3_765
C18 N4 Cu2 116.0(3) . 3_765

loop_
_geom_bond_atom_site_label_1
_geom_bond_atom_site_label_2
_geom_bond_distance
_geom_bond_site_symmetry_2
Cu1 C19 1.846(4) .
Cu1 C20 1.867(4) .
Cu1 N1 2.173(4) .
Cu2 N6 1.872(4) 8_755
Cu2 C20' 1.872(4) 8_755
Cu2 C19' 1.891(6) .
Cu2 N4 2.168(4) 3_745
C1 N1 1.354(6) .
C1 C2 1.365(7) .
C1 H1 0.9300 .
C2 C3 1.377(7) .
C2 H2 0.9300 .
C3 C4 1.365(7) .
C3 H3 0.9300 .
C4 C5 1.386(6) .
C4 H4 0.9300 .
C5 N1 1.336(5) .
C5 N2 1.418(5) .
C6 C7 1.384(5) .
C6 C7 1.384(5) 3_755
C6 N2 1.424(7) .
C7 C8 1.381(6) .
C7 H7 0.9300 .
C8 C9 1.384(6) .
C8 H8 0.9300 .
C9 C8 1.384(6) 3_755
C9 C10 1.486(8) .
C10 C11 1.378(6) 3_755
C10 C11 1.378(6) .
C11 C12 1.390(6) .
C11 H11 0.9300 .
C12 C13 1.373(5) .
C12 H12 0.9300 .
C13 C12 1.373(5) 3_755
C13 N3 1.425(6) .
C14 N4 1.335(5) .
C14 C15 1.389(6) .
C14 N3 1.416(5) .
C15 C16 1.378(7) .
C15 H15 0.9300 .
C16 C17 1.368(7) .
C16 H16 0.9300 .
C17 C18 1.368(8) .
C17 H17 0.9300 .
C18 N4 1.340(6) .
C18 H18 0.9300 .
C19 C19' 1.152(7) .
C20 C20' 1.149(6) .
C20' Cu2 1.872(4) 8_765
N2 C5 1.418(5) 3_755
N3 C14 1.416(5) 3_755
N4 Cu2 2.168(4) 3_765

loop_
_geom_torsion_atom_site_label_1
_geom_torsion_atom_site_label_2
_geom_torsion_atom_site_label_3
_geom_torsion_atom_site_label_4
_geom_torsion
_geom_torsion_site_symmetry_1
_geom_torsion_site_symmetry_4
N1 C1 C2 C3 -1.1(8) . .
C1 C2 C3 C4 4.8(8) . .
C2 C3 C4 C5 -3.5(8) . .
C3 C4 C5 N1 -1.7(7) . .
C3 C4 C5 N2 177.9(4) . .
C7 C6 C7 C8 1.4(4) 3_755 .
N2 C6 C7 C8 -178.6(4) . .
C6 C7 C8 C9 -2.9(9) . .
C7 C8 C9 C8 1.4(4) . 3_755
C7 C8 C9 C10 -178.6(4) . .
C8 C9 C10 C11 121.0(4) . 3_755
C8 C9 C10 C11 -59.0(4) 3_755 3_755
C8 C9 C10 C11 -59.0(4) . .
C8 C9 C10 C11 121.0(4) 3_755 .
C11 C10 C11 C12 1.2(3) 3_755 .
C9 C10 C11 C12 -178.8(3) . .
C10 C11 C12 C13 -2.5(7) . .
C11 C12 C13 C12 1.2(3) . 3_755
C11 C12 C13 N3 -178.8(3) . .
N4 C14 C15 C16 0.7(7) . .
N3 C14 C15 C16 -180.0(4) . .
C14 C15 C16 C17 -2.2(8) . .
C15 C16 C17 C18 1.2(9) . .
C16 C17 C18 N4 1.5(10) . .
C20 Cu1 C19 C19' -141(5) . .
N1 Cu1 C19 C19' 45(5) . .
Cu1 C19 C19' Cu2 33(8) . .
N6 Cu2 C19' C19 146(3) 8_755 .
C20' Cu2 C19' C19 146(3) 8_755 .
N4 Cu2 C19' C19 -17(3) 3_745 .
C19 Cu1 C20 C20' 128(6) . .
N1 Cu1 C20 C20' -59(6) . .
Cu1 C20 C20' Cu2 -3(9) . 8_765
C4 C5 N1 C1 5.3(6) . .
N2 C5 N1 C1 -174.4(4) . .
C4 C5 N1 Cu1 -148.0(4) . .
N2 C5 N1 Cu1 32.4(5) . .
C2 C1 N1 C5 -3.9(7) . .
C2 C1 N1 Cu1 152.5(4) . .
C19 Cu1 N1 C5 -160.1(4) . .
C20 Cu1 N1 C5 23.3(4) . .
C19 Cu1 N1 C1 45.6(4) . .
C20 Cu1 N1 C1 -131.0(3) . .
N1 C5 N2 C5 40.2(3) . 3_755
C4 C5 N2 C5 -139.4(5) . 3_755
N1 C5 N2 C6 -139.8(3) . .
C4 C5 N2 C6 40.6(5) . .
C7 C6 N2 C5 31.6(4) . 3_755
C7 C6 N2 C5 -148.4(4) 3_755 3_755
C7 C6 N2 C5 -148.4(4) . .
C7 C6 N2 C5 31.6(4) 3_755 .
N4 C14 N3 C14 46.6(3) . 3_755
C15 C14 N3 C14 -132.8(5) . 3_755
N4 C14 N3 C13 -133.4(3) . .
C15 C14 N3 C13 47.2(5) . .
C12 C13 N3 C14 32.6(3) . 3_755
C12 C13 N3 C14 -147.4(3) 3_755 3_755
C12 C13 N3 C14 -147.4(3) . .
C12 C13 N3 C14 32.6(3) 3_755 .
C15 C14 N4 C18 1.8(7) . .
N3 C14 N4 C18 -177.6(4) . .
C15 C14 N4 Cu2 -158.7(4) . 3_765
N3 C14 N4 Cu2 21.9(5) . 3_765
C17 C18 N4 C14 -3.0(8) . .
C17 C18 N4 Cu2 159.2(5) . 3_765
